data_4339910
loop_
_publ_author_name
'Cheng, Fei'
'Hector, Andrew L.'
'Levason, William'
'Reid, Gillian'
'Webster, Michael'
'Zhang, Wenjian'

_publ_section_title
;
 Preparation, characterization, and structural systematics of diphosphane
 and diarsane complexes of gallium(III) halides.
;
_journal_issue 17
_journal_name_full 'Inorganic chemistry'
_journal_page_first 7215
_journal_page_last 7223
_journal_paper_doi 10.1021/ic700895r
_journal_volume 46
_journal_year 2007
_chemical_formula_moiety 'C10 H24 Ga2 I6 P2'
_chemical_formula_sum 'C10 H24 Ga2 I6 P2'
_chemical_formula_weight 1107.07
_chemical_name_systematic
; 
 1,2-bis(diethylphosphino)ethanebis(tri-iodogallium(III)) 
;
_space_group_IT_number 2
_symmetry_cell_setting triclinic
_symmetry_Int_Tables_number 2
_symmetry_space_group_name_Hall '-P 1'
_symmetry_space_group_name_H-M 'P -1'
_atom_sites_solution_hydrogens geom
_atom_sites_solution_primary direct
_atom_sites_solution_secondary difmap
_audit_creation_date 2006-09-24
_audit_creation_method 'SHELXL-97 + hand edit'
_cell_angle_alpha 86.676(15)
_cell_angle_beta 82.577(15)
_cell_angle_gamma 80.447(18)
_cell_formula_units_Z 1
_cell_length_a 7.7763(18)
_cell_length_b 7.818(2)
_cell_length_c 10.993(3)
_cell_measurement_reflns_used 2826
_cell_measurement_temperature 120(2)
_cell_measurement_theta_max 27.48
_cell_measurement_theta_min 1.00
_cell_volume 653.1(3)
_computing_cell_refinement 'DENZO (Otwinowski & Minor, 1997)'
_computing_data_collection 'COLLECT (Hooft, R.W.W., 1998)'
_computing_data_reduction 'DENZO (Otwinowski & Minor, 1997)'
_computing_molecular_graphics 'ORTEP III (Ferrugia, 1997)'
_computing_structure_refinement 'SHELXL-97 (Sheldrick, 1997)'
_computing_structure_solution 'SHELXS-97 (Sheldrick, 1997)'
_diffrn_ambient_temperature 120(2)
_diffrn_measured_fraction_theta_full 0.983
_diffrn_measured_fraction_theta_max 0.983
_diffrn_measurement_device_type 'area detector, Nonius Kappa ccd'
_diffrn_measurement_method '\f and \w scans'
_diffrn_radiation_monochromator graphite
_diffrn_radiation_source 'Nonius rotating anode'
_diffrn_radiation_type MoK\a
_diffrn_radiation_wavelength 0.71073
_diffrn_reflns_av_R_equivalents 0.0505
_diffrn_reflns_av_sigmaI/netI 0.0478
_diffrn_reflns_limit_h_max 10
_diffrn_reflns_limit_h_min -10
_diffrn_reflns_limit_k_max 9
_diffrn_reflns_limit_k_min -10
_diffrn_reflns_limit_l_max 14
_diffrn_reflns_limit_l_min -14
_diffrn_reflns_number 12565
_diffrn_reflns_theta_full 27.61
_diffrn_reflns_theta_max 27.61
_diffrn_reflns_theta_min 3.07
_diffrn_standards_decay_% 0
_diffrn_standards_number 0
_exptl_absorpt_coefficient_mu 9.268
_exptl_absorpt_correction_T_max 1.0000
_exptl_absorpt_correction_T_min 0.3371
_exptl_absorpt_correction_type multi-scan
_exptl_absorpt_process_details 'G.M. Sheldrick, (2003). SADABS. Version 2.10. Bruker AXS Inc.'
_exptl_crystal_colour colourless
_exptl_crystal_density_diffrn 2.815
_exptl_crystal_density_method 'not measured'
_exptl_crystal_description plate
_exptl_crystal_F_000 494
_exptl_crystal_size_max 0.20
_exptl_crystal_size_mid 0.06
_exptl_crystal_size_min 0.03
_refine_diff_density_max 1.365
_refine_diff_density_min -1.662
_refine_diff_density_rms 0.255
_refine_ls_extinction_method none
_refine_ls_goodness_of_fit_ref 1.065
_refine_ls_hydrogen_treatment noref
_refine_ls_matrix_type full
_refine_ls_number_parameters 91
_refine_ls_number_reflns 2979
_refine_ls_number_restraints 0
_refine_ls_restrained_S_all 1.065
_refine_ls_R_factor_all 0.0607
_refine_ls_R_factor_gt 0.0383
_refine_ls_shift/su_max 0.000
_refine_ls_shift/su_mean 0.000
_refine_ls_structure_factor_coef Fsqd
_refine_ls_weighting_details 'w=1/[\s^2^(Fo^2^)+(0.0492P)^2^+0.0000P] where P=(Fo^2^+2Fc^2^)/3'
_refine_ls_weighting_scheme calc
_refine_ls_wR_factor_gt 0.0810
_refine_ls_wR_factor_ref 0.0887
_reflns_number_gt 2306
_reflns_number_total 2979
_reflns_threshold_expression I>2sigma(I)
_cod_data_source_file ic700895r-file001.cif
_cod_data_source_block 06fc017_[C10H24Ga2I6P2]
_cod_database_code 4339910

loop_
_symmetry_equiv_pos_as_xyz
'x, y, z'
'-x, -y, -z'

loop_
_atom_site_label
_atom_site_type_symbol
_atom_site_fract_x
_atom_site_fract_y
_atom_site_fract_z
_atom_site_U_iso_or_equiv
_atom_site_adp_type
_atom_site_occupancy
_atom_site_symmetry_multiplicity
_atom_site_calc_flag
_atom_site_refinement_flags
Ga1 Ga 0.71359(7) 0.83113(8) 0.23668(6) 0.02008(16) Uani 1 1 d .
I1 I 0.65474(5) 0.74465(5) 0.46071(4) 0.03226(14) Uani 1 1 d .
I2 I 0.70861(5) 0.58095(5) 0.10033(4) 0.02778(13) Uani 1 1 d .
I3 I 0.51981(5) 1.10537(5) 0.16860(3) 0.02429(12) Uani 1 1 d .
P1 P 0.99906(17) 0.90863(19) 0.19742(13) 0.0199(3) Uani 1 1 d .
C1 C 0.9169(9) 1.1973(8) 0.3499(6) 0.0403(18) Uani 1 1 d .
H1A H 0.9518 1.2539 0.4179 0.060 Uiso 1 1 calc R
H1B H 0.7986 1.1689 0.3729 0.060 Uiso 1 1 calc R
H1C H 0.9173 1.2758 0.2771 0.060 Uiso 1 1 calc R
C2 C 1.0456(7) 1.0317(8) 0.3217(5) 0.0252(13) Uani 1 1 d .
H2A H 1.0471 0.9559 0.3970 0.030 Uiso 1 1 calc R
H2B H 1.1647 1.0622 0.3007 0.030 Uiso 1 1 calc R
C3 C 1.1971(9) 0.6048(9) 0.2886(7) 0.0427(18) Uani 1 1 d .
H3A H 1.2934 0.5088 0.2690 0.064 Uiso 1 1 calc R
H3B H 1.0882 0.5583 0.3150 0.064 Uiso 1 1 calc R
H3C H 1.2246 0.6707 0.3547 0.064 Uiso 1 1 calc R
C4 C 1.1741(7) 0.7237(7) 0.1751(5) 0.0263(13) Uani 1 1 d .
H4A H 1.1501 0.6547 0.1083 0.032 Uiso 1 1 calc R
H4B H 1.2860 0.7671 0.1480 0.032 Uiso 1 1 calc R
C5 C 1.0196(7) 1.0446(7) 0.0567(5) 0.0207(12) Uani 1 1 d .
H5A H 0.9371 1.1551 0.0680 0.025 Uiso 1 1 calc R
H5B H 1.1402 1.0726 0.0413 0.025 Uiso 1 1 calc R

loop_
_atom_site_aniso_label
_atom_site_aniso_U_11
_atom_site_aniso_U_22
_atom_site_aniso_U_33
_atom_site_aniso_U_23
_atom_site_aniso_U_13
_atom_site_aniso_U_12
Ga1 0.0170(3) 0.0215(3) 0.0210(4) 0.0005(3) 0.0009(3) -0.0037(2)
I1 0.0323(2) 0.0399(3) 0.0228(2) 0.00630(18) 0.00252(17) -0.00782(19)
I2 0.0296(2) 0.0228(2) 0.0309(3) -0.00324(16) -0.00376(17) -0.00313(17)
I3 0.01921(19) 0.0244(2) 0.0278(2) 0.00061(16) -0.00094(15) -0.00122(15)
P1 0.0159(7) 0.0251(8) 0.0179(8) 0.0014(6) 0.0005(6) -0.0034(6)
C1 0.052(4) 0.034(4) 0.038(4) 0.002(3) -0.017(4) -0.009(3)
C2 0.026(3) 0.033(3) 0.017(3) -0.003(2) 0.000(2) -0.007(3)
C3 0.039(4) 0.035(4) 0.047(5) 0.008(3) -0.002(3) 0.010(3)
C4 0.024(3) 0.026(3) 0.026(3) -0.004(3) 0.002(2) 0.002(2)
C5 0.018(3) 0.028(3) 0.017(3) -0.002(2) 0.001(2) -0.009(2)

loop_
_atom_type_symbol
_atom_type_description
_atom_type_scat_dispersion_real
_atom_type_scat_dispersion_imag
_atom_type_scat_source
C C 0.0033 0.0016 'International Tables Vol C Tables 4.2.6.8 and 6.1.1.4'
H H 0.0000 0.0000 'International Tables Vol C Tables 4.2.6.8 and 6.1.1.4'
P P 0.1023 0.0942 'International Tables Vol C Tables 4.2.6.8 and 6.1.1.4'
Ga Ga 0.2307 1.6083 'International Tables Vol C Tables 4.2.6.8 and 6.1.1.4'
I I -0.4742 1.8119 'International Tables Vol C Tables 4.2.6.8 and 6.1.1.4'

loop_
_geom_angle_atom_site_label_1
_geom_angle_atom_site_label_2
_geom_angle_atom_site_label_3
_geom_angle
_geom_angle_site_symmetry_1
P1 Ga1 I1 108.99(5) .
P1 Ga1 I2 107.14(5) .
I1 Ga1 I2 111.47(3) .
P1 Ga1 I3 102.38(4) .
I1 Ga1 I3 114.90(3) .
I2 Ga1 I3 111.28(3) .
C4 P1 C2 107.6(3) .
C4 P1 C5 105.7(3) .
C2 P1 C5 107.3(3) .
C4 P1 Ga1 113.7(2) .
C2 P1 Ga1 111.45(18) .
C5 P1 Ga1 110.73(18) .
C2 C1 H1A 109.5 .
C2 C1 H1B 109.5 .
H1A C1 H1B 109.5 .
C2 C1 H1C 109.5 .
H1A C1 H1C 109.5 .
H1B C1 H1C 109.5 .
C1 C2 P1 115.3(4) .
C1 C2 H2A 108.5 .
P1 C2 H2A 108.5 .
C1 C2 H2B 108.5 .
P1 C2 H2B 108.5 .
H2A C2 H2B 107.5 .
C4 C3 H3A 109.5 .
C4 C3 H3B 109.5 .
H3A C3 H3B 109.5 .
C4 C3 H3C 109.5 .
H3A C3 H3C 109.5 .
H3B C3 H3C 109.5 .
C3 C4 P1 114.5(4) .
C3 C4 H4A 108.6 .
P1 C4 H4A 108.6 .
C3 C4 H4B 108.6 .
P1 C4 H4B 108.6 .
H4A C4 H4B 107.6 .
C5 C5 P1 112.5(5) 2_775
C5 C5 H5A 109.1 2_775
P1 C5 H5A 109.1 .
C5 C5 H5B 109.1 2_775
P1 C5 H5B 109.1 .
H5A C5 H5B 107.8 .

loop_
_geom_bond_atom_site_label_1
_geom_bond_atom_site_label_2
_geom_bond_distance
_geom_bond_site_symmetry_2
Ga1 P1 2.3769(15) .
Ga1 I1 2.5200(10) .
Ga1 I2 2.5405(10) .
Ga1 I3 2.5418(9) .
P1 C4 1.818(6) .
P1 C2 1.822(6) .
P1 C5 1.831(5) .
C1 C2 1.520(8) .
C1 H1A 0.9800 .
C1 H1B 0.9800 .
C1 H1C 0.9800 .
C2 H2A 0.9900 .
C2 H2B 0.9900 .
C3 C4 1.523(8) .
C3 H3A 0.9800 .
C3 H3B 0.9800 .
C3 H3C 0.9800 .
C4 H4A 0.9900 .
C4 H4B 0.9900 .
C5 C5 1.549(11) 2_775
C5 H5A 0.9900 .
C5 H5B 0.9900 .

loop_
_geom_torsion_atom_site_label_1
_geom_torsion_atom_site_label_2
_geom_torsion_atom_site_label_3
_geom_torsion_atom_site_label_4
_geom_torsion
_geom_torsion_site_symmetry_4
I1 Ga1 P1 C4 81.9(2) .
I2 Ga1 P1 C4 -38.8(2) .
I3 Ga1 P1 C4 -156.0(2) .
I1 Ga1 P1 C2 -39.9(2) .
I2 Ga1 P1 C2 -160.7(2) .
I3 Ga1 P1 C2 82.2(2) .
I1 Ga1 P1 C5 -159.2(2) .
I2 Ga1 P1 C5 80.0(2) .
I3 Ga1 P1 C5 -37.1(2) .
C4 P1 C2 C1 177.2(4) .
C5 P1 C2 C1 63.9(5) .
Ga1 P1 C2 C1 -57.5(5) .
C2 P1 C4 C3 57.8(5) .
C5 P1 C4 C3 172.2(5) .
Ga1 P1 C4 C3 -66.1(5) .
C4 P1 C5 C5 66.2(6) 2_775
C2 P1 C5 C5 -179.2(5) 2_775
Ga1 P1 C5 C5 -57.4(5) 2_775
